data_7250140
loop_
_publ_author_name
'Feng, Yuying'
'Hua, Carol'
'van Koeverden, Martin P.'

_publ_section_title
;
 The effect of viologen counterions on the topologies of
 La(iii)--tetraoxolene metal--organic frameworks
;
_journal_issue 16
_journal_name_full CrystEngComm
_journal_page_first 2559
_journal_page_last 2569
_journal_paper_doi 10.1039/D5CE00026B
_journal_volume 27
_journal_year 2025
_chemical_formula_moiety 'Br5 C15 La O10, C12 H12 N2, 3(H2 O)'
_chemical_formula_sum 'C27 H18 Br5 La N2 O13'
_chemical_formula_weight 1116.873
_space_group_crystal_system monoclinic
_space_group_IT_number 14
_space_group_name_Hall '-P 2ybc'
_space_group_name_H-M_alt 'P 1 21/c 1'
_symmetry_Int_Tables_number 14
_atom_sites_solution_primary dual
_audit_creation_date 2024-04-24
_audit_creation_method
;
Olex2 1.5
(compiled 2024.02.16 svn.r378c4104 for OlexSys, GUI svn.r6928)
;
_audit_update_record
;
2025-01-07 deposited with the CCDC.	2025-03-20 downloaded from the CCDC.
;
_cell_angle_alpha 90
_cell_angle_beta 108.823(1)
_cell_angle_gamma 90
_cell_formula_units_Z 4
_cell_length_a 12.1099(1)
_cell_length_b 26.3460(2)
_cell_length_c 10.5165(1)
_cell_measurement_reflns_used 33130
_cell_measurement_temperature 99.99(10)
_cell_measurement_theta_max 76.4930
_cell_measurement_theta_min 3.3590
_cell_volume 3175.82(5)
_computing_cell_refinement 'CrysAlisPro 1.171.42.49 (Rigaku OD, 2022)'
_computing_data_collection 'CrysAlisPro 1.171.42.49 (Rigaku OD, 2022)'
_computing_data_reduction 'CrysAlisPro 1.171.42.49 (Rigaku OD, 2022)'
_computing_molecular_graphics 'Olex2 1.5 (Dolomanov et al., 2009)'
_computing_publication_material 'Olex2 1.5 (Dolomanov et al., 2009)'
_computing_structure_refinement 'olex2.refine 1.5 (Bourhis et al., 2015)'
_computing_structure_solution 'SHELXT  (Sheldrick, 2015)'
_diffrn_ambient_environment N~2~
_diffrn_ambient_temperature 99.99(10)
_diffrn_detector 'CCD plate'
_diffrn_detector_area_resol_mean 10.0000
_diffrn_detector_type HyPix
_diffrn_measured_fraction_theta_full 1.0000
_diffrn_measured_fraction_theta_max 0.9673
_diffrn_measurement_details
;
List of Runs (angles in degrees, time in seconds):

  # Type    Start    End  Width  t~exp~   \w     \q     \k     \f   Frames
#--------------------------------------------------------------------------
  1  \w     71.00  96.00   0.50    0.14    --   48.11 161.00 -87.00   50
  2  \w     90.00 115.00   0.50    0.43    --  105.08 161.00 -87.00   50
  3  \w    -26.00  26.00   0.50    0.14    --  -48.11  19.00 -30.00  104
  4  \w    -26.00  21.00   0.50    0.14    --  -48.11  19.00  60.00   94
  5  \w    -27.00  23.00   0.50    0.14    --  -48.11  19.00 150.00  100
  6  \w    112.00 137.00   0.50    0.43    --  105.08 117.00 121.00   50
  7  \w    102.00 160.00   0.50    0.43    --  105.08 125.00 -30.00  116
  8  \w     73.00 103.00   0.50    0.14    --   48.11  38.00  90.00   60
  9  \w     41.00  67.00   0.50    0.43    --  105.08 -77.00  60.00   52
 10  \w     75.00 101.00   0.50    0.43    --  105.08 -77.00  60.00   52
 11  \w     44.00  71.00   0.50    0.43    --  105.08 -61.00  60.00   54
 12  \w     95.00 174.00   0.50    0.43    --  105.08  15.00 -60.00  158
 13  \w    122.00 178.00   0.50    0.43    --  105.08  30.00-150.00  112
 14  \w     65.00  91.00   0.50    0.43    --  105.08 -77.00-180.00   52
 15  \w     37.00 101.00   0.50    0.43    --  105.08 -77.00-150.00  128
 16  \w     38.00  68.00   0.50    0.43    --  105.08 -61.00 -90.00   60
 17  \w     34.00  70.00   0.50    0.43    --  105.08 -61.00 -60.00   72
 18  \w     34.00  59.00   0.50    0.43    --  105.08 -61.00   0.00   50
 19  \w     42.00  71.00   0.50    0.43    --  105.08 -61.00  90.00   58
 20  \w    -11.00  14.00   0.50    0.14    --   48.11 -19.00 120.00   50
 21  \w     36.00  62.00   0.50    0.43    --  105.08 -94.00 -60.00   52
 22  \w     81.00 108.00   0.50    0.14    --   48.11-161.00-117.00   54
 23  \w     65.00 135.00   0.50    0.43    --  105.08-161.00-117.00  140
 24  \w     81.00 112.00   0.50    0.43    --  105.08-125.00 -30.00   62
 25  \w     38.00  64.00   0.50    0.43    --  105.08-125.00 -30.00   52
 26  \w     34.00  59.00   0.50    0.14    --   48.11-117.00  34.00   50
 27  \w     84.00 109.00   0.50    0.43    --  105.08-125.00  90.00   50
 28  \w     85.00 112.00   0.50    0.43    --  105.08-125.00 120.00   54
 29  \w     36.00  62.00   0.50    0.43    --  105.08-125.00 120.00   52
 30  \w     39.00  72.00   0.50    0.43    --  105.08-125.00  90.00   66
 31  \w     65.00  94.00   0.50    0.43    --  105.08-117.00  34.00   58
 32  \w     81.00 106.00   0.50    0.43    --  105.08 -94.00 -60.00   50
 33  \w     81.00 106.00   0.50    0.43    --  105.08 -94.00-150.00   50
 34  \w    -82.00 -12.00   0.50    0.14    --  -48.11 117.00 121.00  140
 35  \w    -79.00 -22.00   0.50    0.43    --  -90.00 117.00 121.00  114
 36  \w    -84.00 -52.00   0.50    0.43    --  -90.00 125.00   0.00   64
 37  \w    -92.00 -66.00   0.50    0.14    --  -48.11 161.00 -87.00   52
 38  \w    -95.00 -70.00   0.50    0.43    --  -90.00 161.00 -87.00   50
 39  \w    -71.00 -18.00   0.50    0.43    --  -90.00  61.00 -30.00  106
 40  \w    -50.00 -19.00   0.50    0.43    --  -90.00  45.00 -90.00   62
 41  \w    -50.00 -18.00   0.50    0.43    --  -90.00  45.00-120.00   64
 42  \w    -45.00 -20.00   0.50    0.43    --  -90.00  45.00 -60.00   50
 43  \w    -50.00 -22.00   0.50    0.43    --  -90.00  45.00 120.00   56
 44  \w    -51.00 -26.00   0.50    0.43    --  -90.00  45.00 150.00   50
 45  \w   -163.00-125.00   0.50    0.43    --  -90.00 -15.00  90.00   76
 46  \w   -105.00 -80.00   0.50    0.43    --  -90.00 -15.00  90.00   50
 47  \w   -116.00 -28.00   0.50    0.14    --  -48.11 -77.00   0.00  176
 48  \w   -129.00-103.00   0.50    0.43    --  -90.00 -45.00 -60.00   52
 49  \w   -161.00-135.00   0.50    0.43    --  -90.00 -45.00 -60.00   52
 50  \w   -161.00 -72.00   0.50    0.43    --  -90.00 -77.00   0.00  178
 51  \w   -112.00 -78.00   0.50    0.43    --  -90.00-117.00  34.00   68
 52  \w   -119.00 -94.00   0.50    0.43    --  -90.00-161.00-117.00   50
 53  \w    -97.00 -49.00   0.50    0.14    --  -48.11-161.00-117.00   96
;
_diffrn_measurement_device 'four-circle diffractometer'
_diffrn_measurement_device_type 'XtaLAB Synergy, Dualflex, HyPix'
_diffrn_measurement_method '\w scans'
_diffrn_orient_matrix_type 'CrysAlisPro convention (1999,Acta A55,543-557)'
_diffrn_orient_matrix_UB_11 0.0615885000
_diffrn_orient_matrix_UB_12 -0.0123968000
_diffrn_orient_matrix_UB_13 0.1493283000
_diffrn_orient_matrix_UB_21 0.0044237000
_diffrn_orient_matrix_UB_22 -0.0565182000
_diffrn_orient_matrix_UB_23 -0.0356149000
_diffrn_orient_matrix_UB_31 0.1193779000
_diffrn_orient_matrix_UB_32 0.0084835000
_diffrn_orient_matrix_UB_33 -0.0195089000
_diffrn_radiation_monochromator mirror
_diffrn_radiation_probe x-ray
_diffrn_radiation_type 'Cu K\a'
_diffrn_radiation_wavelength 1.54184
_diffrn_reflns_av_R_equivalents 0.0362
_diffrn_reflns_av_unetI/netI 0.0196
_diffrn_reflns_Laue_measured_fraction_full 1.0000
_diffrn_reflns_Laue_measured_fraction_max 0.9673
_diffrn_reflns_limit_h_max 15
_diffrn_reflns_limit_h_min -12
_diffrn_reflns_limit_k_max 32
_diffrn_reflns_limit_k_min -33
_diffrn_reflns_limit_l_max 12
_diffrn_reflns_limit_l_min -13
_diffrn_reflns_number 44705
_diffrn_reflns_point_group_measured_fraction_full 1.0000
_diffrn_reflns_point_group_measured_fraction_max 0.9673
_diffrn_reflns_theta_full 67.6840
_diffrn_reflns_theta_max 76.72
_diffrn_reflns_theta_min 3.36
_diffrn_source 'micro-focus sealed X-ray tube'
_diffrn_source_type 'PhotonJet (Cu) X-ray Source'
_exptl_absorpt_coefficient_mu 18.392
_exptl_absorpt_correction_T_max 0.584
_exptl_absorpt_correction_T_min 0.153
_exptl_absorpt_correction_type gaussian
_exptl_absorpt_process_details
;
CrysAlisPro 1.171.42.49 (Rigaku Oxford Diffraction, 2022)
Numerical absorption correction based on gaussian integration over
a multifaceted crystal model
Empirical absorption correction using spherical harmonics,
implemented in SCALE3 ABSPACK scaling algorithm.
;
_exptl_crystal_colour violet
_exptl_crystal_colour_primary violet
_exptl_crystal_density_diffrn 2.336
_exptl_crystal_description needle
_exptl_crystal_F_000 2110.207
_exptl_crystal_size_max 0.169
_exptl_crystal_size_mid 0.072
_exptl_crystal_size_min 0.042
_refine_diff_density_max 1.7433
_refine_diff_density_min -1.7805
_refine_diff_density_rms 0.1426
_refine_ls_d_res_high 0.7921
_refine_ls_d_res_low 13.1730
_refine_ls_goodness_of_fit_ref 1.0592
_refine_ls_hydrogen_treatment constr
_refine_ls_matrix_type full
_refine_ls_number_constraints 22
_refine_ls_number_parameters 433
_refine_ls_number_reflns 6481
_refine_ls_number_restraints 0
_refine_ls_restrained_S_all 1.0592
_refine_ls_R_factor_all 0.0263
_refine_ls_R_factor_gt 0.0259
_refine_ls_shift/su_max -0.0004
_refine_ls_shift/su_mean 0.0000
_refine_ls_structure_factor_coef Fsqd
_refine_ls_weighting_details 'w=1/[\s^2^(Fo^2^)+(0.0287P)^2^+10.6129P] where P=(Fo^2^+2Fc^2^)/3'
_refine_ls_weighting_scheme calc
_refine_ls_wR_factor_gt 0.0637
_refine_ls_wR_factor_ref 0.0640
_reflns_Friedel_coverage 0.0
_reflns_limit_h_max 14
_reflns_limit_h_min -15
_reflns_limit_k_max 33
_reflns_limit_k_min 0
_reflns_limit_l_max 13
_reflns_limit_l_min 0
_reflns_number_gt 6399
_reflns_number_total 6481
_reflns_threshold_expression I>=2u(I)
_cod_data_source_file d5ce00026b2.cif
_cod_data_source_block MF-1-16B_1-mask_smrt_abs_a
_cod_depositor_comments 'Adding full bibliography for 7250132--7250140.cif.'
_cod_database_code 7250140
_chemical_oxdiff_formula 'C27 H18 Br5 La1 N2 O13'
_chemical_oxdiff_usercomment 'Solvent:actone and water'
_olex2_refinement_description
;
1. Fixed Uiso
 At 1.2 times of:
  All C(H) groups, All C(H,H) groups
2.a Secondary CH2 refined with riding coordinates:
 C43(H43a,H43b), C44(H44a,H44b)
2.b Aromatic/amide H refined with riding coordinates:
 C32(H32), C33(H33), C34(H34), C35(H35), C38(H38), C39(H39), C40(H40), C41(H41)
;
_olex2_submission_special_instructions 'No special instructions were received'
_oxdiff_exptl_absorpt_empirical_details
;
Empirical correction (ABSPACK) includes:
- Absorption correction using spherical harmonics
- Frame scaling
;
_oxdiff_exptl_absorpt_empirical_full_max 1.327
_oxdiff_exptl_absorpt_empirical_full_min 0.773

loop_
_space_group_symop_id
_space_group_symop_operation_xyz
1 x,y,z
2 -x,y+1/2,-z+1/2
3 -x,-y,-z
4 x,-y-1/2,z-1/2

loop_
_atom_site_label
_atom_site_type_symbol
_atom_site_fract_x
_atom_site_fract_y
_atom_site_fract_z
_atom_site_U_iso_or_equiv
_atom_site_adp_type
_atom_site_occupancy
_atom_site_refinement_flags_posn
La1 La 0.702198(15) 0.607880(6) 0.318635(17) 0.00979(6) Uani 1.000000 .
O1 O 0.5045(2) 0.57158(8) 0.1857(2) 0.0145(4) Uani 1.000000 .
C2 C 0.4965(3) 0.53734(12) 0.0997(3) 0.0121(6) Uani 1.000000 .
C3 C 0.4019(3) 0.50505(12) 0.0489(3) 0.0138(6) Uani 1.000000 .
C4 C 0.3977(3) 0.46865(12) -0.0498(3) 0.0134(6) Uani 1.000000 .
O5 O 0.3137(2) 0.43968(9) -0.1030(2) 0.0164(5) Uani 1.000000 .
Br6 Br 0.27591(3) 0.509495(13) 0.11717(3) 0.01601(8) Uani 1.000000 .
O7 O 0.8577(2) 0.57194(8) 0.5416(2) 0.0148(5) Uani 1.000000 .
C8 C 0.9243(3) 0.53742(12) 0.5295(3) 0.0132(6) Uani 1.000000 .
C9 C 0.9817(3) 0.50224(13) 0.6286(3) 0.0161(7) Uani 1.000000 .
C10 C 1.0548(3) 0.46504(12) 0.6071(3) 0.0138(6) Uani 1.000000 .
O11 O 1.1084(2) 0.43201(9) 0.6906(2) 0.0159(5) Uani 1.000000 .
Br12 Br 0.96747(3) 0.508029(13) 0.80236(3) 0.01697(8) Uani 1.000000 .
O13 O 0.6579(2) 0.51041(9) 0.3688(2) 0.0154(5) Uani 1.000000 .
C14 C 0.5816(3) 0.50305(12) 0.4239(3) 0.0136(6) Uani 1.000000 .
C15 C 0.5169(3) 0.45855(12) 0.4186(3) 0.0145(6) Uani 1.000000 .
C16 C 0.4421(3) 0.45191(12) 0.4936(3) 0.0131(6) Uani 1.000000 .
O17 O 0.3908(2) 0.41115(9) 0.5024(2) 0.0157(5) Uani 1.000000 .
Br18 Br 0.53304(3) 0.404024(13) 0.30748(4) 0.01899(8) Uani 1.000000 .
C19 C 0.8250(3) 0.75787(13) 0.5912(4) 0.0178(7) Uani 1.000000 .
C20 C 0.7690(3) 0.71784(12) 0.5091(3) 0.0150(6) Uani 1.000000 .
C21 C 0.6359(3) 0.72080(13) 0.4420(3) 0.0164(7) Uani 1.000000 .
C22 C 0.5767(3) 0.76193(13) 0.4712(4) 0.0210(7) Uani 1.000000 .
C23 C 0.6310(3) 0.79986(13) 0.5645(3) 0.0170(7) Uani 1.000000 .
C24 C 0.7644(3) 0.79733(12) 0.6284(3) 0.0166(7) Uani 1.000000 .
O25 O 0.8169(2) 0.67866(8) 0.4829(2) 0.0160(5) Uani 1.000000 .
O26 O 0.5916(2) 0.68497(9) 0.3629(2) 0.0178(5) Uani 1.000000 .
O27 O 0.5820(2) 0.83598(9) 0.6009(3) 0.0212(5) Uani 1.000000 .
O28 O 0.8104(2) 0.83190(9) 0.7096(2) 0.0187(5) Uani 1.000000 .
Br29 Br 0.99036(3) 0.759069(14) 0.65833(5) 0.02772(10) Uani 1.000000 .
Br30 Br 0.41451(4) 0.767009(17) 0.37887(5) 0.03804(12) Uani 1.000000 .
N31 N 0.0254(3) 0.64379(11) -0.1054(3) 0.0191(6) Uani 1.000000 .
C32 C -0.0706(3) 0.64435(14) -0.2136(4) 0.0212(7) Uani 1.000000 .
H32 H -0.0648(3) 0.65485(14) -0.2976(4) 0.0255(9) Uiso 1.000000 R
C33 C -0.1779(3) 0.63003(12) -0.2060(4) 0.0178(7) Uani 1.000000 .
H33 H -0.2457(3) 0.63123(12) -0.2830(4) 0.0213(8) Uiso 1.000000 R
C34 C -0.1843(3) 0.61381(12) -0.0828(4) 0.0171(7) Uani 1.000000 .
H34 H -0.2573(3) 0.60496(12) -0.0734(4) 0.0205(8) Uiso 1.000000 R
C35 C -0.0823(3) 0.61068(12) 0.0268(4) 0.0165(7) Uani 1.000000 .
H35 H -0.0852(3) 0.59748(12) 0.1097(4) 0.0198(8) Uiso 1.000000 R
C36 C 0.0226(3) 0.62654(12) 0.0160(3) 0.0156(6) Uani 1.000000 .
C37 C 0.1309(3) 0.62841(12) 0.1325(4) 0.0173(7) Uani 1.000000 .
C38 C 0.1302(3) 0.62331(15) 0.2628(4) 0.0247(8) Uani 1.000000 .
H38 H 0.0590(3) 0.61787(15) 0.2804(4) 0.0297(9) Uiso 1.000000 R
C39 C 0.2353(4) 0.62622(17) 0.3685(4) 0.0317(9) Uani 1.000000 .
H39 H 0.2366(4) 0.62046(17) 0.4582(4) 0.0381(11) Uiso 1.000000 R
C40 C 0.3372(3) 0.63745(15) 0.3429(4) 0.0285(9) Uani 1.000000 .
H40 H 0.4083(3) 0.64099(15) 0.4150(4) 0.0342(10) Uiso 1.000000 R
C41 C 0.3353(3) 0.64347(14) 0.2132(4) 0.0259(8) Uani 1.000000 .
H41 H 0.4050(3) 0.65176(14) 0.1948(4) 0.0310(10) Uiso 1.000000 R
N42 N 0.2346(3) 0.63765(11) 0.1115(3) 0.0203(6) Uani 1.000000 .
C43 C 0.2377(3) 0.63641(16) -0.0267(4) 0.0287(9) Uani 1.000000 .
H43a H 0.3115(3) 0.65151(16) -0.0303(4) 0.0345(10) Uiso 1.000000 R
H43b H 0.2337(3) 0.60086(16) -0.0584(4) 0.0345(10) Uiso 1.000000 R
C44 C 0.1361(3) 0.66582(16) -0.1149(4) 0.0295(9) Uani 1.000000 .
H44a H 0.1357(3) 0.66445(16) -0.2091(4) 0.0353(10) Uiso 1.000000 R
H44b H 0.1427(3) 0.70181(16) -0.0863(4) 0.0353(10) Uiso 1.000000 R
O45 O 0.2169(4) 0.73472(19) 0.5739(5) 0.0710(12) Uani 1.000000 .
O46 O 0.0820(5) 0.6439(2) 0.5537(7) 0.098(2) Uani 1.000000 .
O47 O 0.2073(4) 0.5663(2) 0.7226(5) 0.0782(16) Uani 1.000000 .

loop_
_atom_site_aniso_label
_atom_site_aniso_U_11
_atom_site_aniso_U_22
_atom_site_aniso_U_33
_atom_site_aniso_U_12
_atom_site_aniso_U_13
_atom_site_aniso_U_23
La1 0.01161(9) 0.00734(9) 0.01059(9) -0.00024(6) 0.00384(7) -0.00081(6)
O1 0.0177(11) 0.0120(11) 0.0149(11) -0.0022(9) 0.0067(9) -0.0026(9)
C2 0.0141(15) 0.0113(14) 0.0110(15) -0.0004(11) 0.0043(12) 0.0014(11)
C3 0.0130(15) 0.0138(15) 0.0162(16) -0.0011(12) 0.0068(12) -0.0014(12)
C4 0.0143(15) 0.0122(14) 0.0130(15) -0.0001(12) 0.0036(12) 0.0016(12)
O5 0.0160(11) 0.0183(11) 0.0163(12) -0.0060(9) 0.0071(9) -0.0048(9)
Br6 0.01540(16) 0.01606(16) 0.01956(17) -0.00329(12) 0.00979(13) -0.00454(12)
O7 0.0163(11) 0.0128(11) 0.0149(11) 0.0038(9) 0.0045(9) -0.0007(9)
C8 0.0136(15) 0.0114(14) 0.0158(16) -0.0018(12) 0.0066(12) -0.0028(12)
C9 0.0225(17) 0.0136(15) 0.0158(16) 0.0052(13) 0.0113(14) 0.0021(12)
C10 0.0152(15) 0.0119(14) 0.0153(16) 0.0008(12) 0.0061(12) 0.0018(12)
O11 0.0176(11) 0.0149(11) 0.0155(11) 0.0043(9) 0.0057(9) 0.0049(9)
Br12 0.02086(17) 0.01845(17) 0.01419(17) 0.00550(13) 0.00925(13) 0.00247(12)
O13 0.0165(11) 0.0170(11) 0.0146(11) -0.0010(9) 0.0079(9) 0.0006(9)
C14 0.0144(15) 0.0134(15) 0.0132(15) 0.0025(12) 0.0045(13) 0.0021(12)
C15 0.0192(16) 0.0121(15) 0.0135(15) 0.0020(12) 0.0070(13) -0.0028(12)
C16 0.0141(15) 0.0122(14) 0.0119(15) 0.0021(11) 0.0025(12) 0.0024(12)
O17 0.0178(11) 0.0127(11) 0.0179(12) -0.0019(9) 0.0076(9) -0.0002(9)
Br18 0.02408(18) 0.01574(16) 0.02008(18) -0.00151(13) 0.01121(14) -0.00419(13)
C19 0.0165(16) 0.0143(16) 0.0219(17) 0.0009(12) 0.0051(14) -0.0013(13)
C20 0.0192(16) 0.0130(15) 0.0143(16) 0.0023(12) 0.0075(13) 0.0026(12)
C21 0.0186(16) 0.0132(15) 0.0159(16) 0.0007(12) 0.0035(13) 0.0003(12)
C22 0.0189(17) 0.0170(17) 0.0258(19) 0.0030(13) 0.0054(14) -0.0024(14)
C23 0.0209(17) 0.0141(15) 0.0170(16) 0.0005(13) 0.0077(14) 0.0006(13)
C24 0.0215(17) 0.0118(15) 0.0163(16) -0.0006(12) 0.0061(14) 0.0014(12)
O25 0.0200(12) 0.0112(11) 0.0163(12) 0.0019(9) 0.0055(9) -0.0010(9)
O26 0.0177(11) 0.0126(11) 0.0207(12) 0.0004(9) 0.0031(10) -0.0039(9)
O27 0.0260(13) 0.0148(12) 0.0237(13) 0.0030(10) 0.0093(11) -0.0042(10)
O28 0.0252(13) 0.0124(11) 0.0183(12) -0.0021(9) 0.0067(10) -0.0040(9)
Br29 0.02130(19) 0.01623(18) 0.0403(2) -0.00178(14) 0.00251(16) -0.00424(15)
Br30 0.0206(2) 0.0277(2) 0.0565(3) 0.00663(16) -0.00043(19) -0.0197(2)
N31 0.0189(14) 0.0203(15) 0.0205(15) -0.0009(11) 0.0098(12) 0.0044(12)
C32 0.0275(19) 0.0189(17) 0.0184(17) 0.0008(14) 0.0090(15) 0.0048(14)
C33 0.0214(17) 0.0121(15) 0.0177(17) -0.0016(12) 0.0032(14) -0.0018(12)
C34 0.0184(16) 0.0132(15) 0.0200(17) -0.0016(12) 0.0065(14) -0.0023(13)
C35 0.0197(17) 0.0148(16) 0.0154(16) -0.0001(12) 0.0062(14) -0.0004(12)
C36 0.0191(16) 0.0118(15) 0.0163(16) -0.0005(12) 0.0065(13) 0.0008(12)
C37 0.0178(16) 0.0123(15) 0.0214(17) 0.0009(12) 0.0056(14) 0.0012(13)
C38 0.0207(18) 0.0278(19) 0.0237(19) 0.0017(15) 0.0044(15) 0.0024(15)
C39 0.031(2) 0.033(2) 0.025(2) 0.0036(17) 0.0000(17) -0.0013(17)
C40 0.0203(18) 0.0200(18) 0.036(2) 0.0042(14) -0.0032(16) -0.0019(16)
C41 0.0171(17) 0.0153(17) 0.041(2) 0.0019(13) 0.0039(16) 0.0012(16)
N42 0.0178(14) 0.0140(14) 0.0290(17) -0.0001(11) 0.0075(13) 0.0025(12)
C43 0.0226(19) 0.034(2) 0.034(2) -0.0001(16) 0.0151(17) 0.0087(17)
C44 0.0241(19) 0.032(2) 0.034(2) -0.0019(16) 0.0121(17) 0.0126(17)
O45 0.053(2) 0.075(3) 0.081(3) -0.008(2) 0.016(2) -0.005(2)
O46 0.072(3) 0.114(4) 0.133(5) -0.051(3) 0.068(3) -0.077(4)
O47 0.043(2) 0.094(3) 0.109(4) -0.027(2) 0.039(2) -0.069(3)

loop_
_atom_type_symbol
_atom_type_scat_dispersion_real
_atom_type_scat_dispersion_imag
_atom_type_scat_Cromer_Mann_a1
_atom_type_scat_Cromer_Mann_a2
_atom_type_scat_Cromer_Mann_a3
_atom_type_scat_Cromer_Mann_a4
_atom_type_scat_Cromer_Mann_b1
_atom_type_scat_Cromer_Mann_b2
_atom_type_scat_Cromer_Mann_b3
_atom_type_scat_Cromer_Mann_b4
_atom_type_scat_Cromer_Mann_c
_atom_type_scat_source
_atom_type_scat_dispersion_source
Br -0.66955 1.28295 17.17890 5.23580 5.63770 3.98510 2.17230 16.57960 0.26090 41.43280 2.95570 'International Tables Volume C Table 6.1.1.4 (pp. 500-502)' 'Brennan, Cowan, Rev. Sci. Instrum., 1992, 63, 850'
C 0.01788 0.00908 2.31000 1.02000 1.58860 0.86500 20.84390 10.20750 0.56870 51.65120 0.21560 'International Tables Volume C Table 6.1.1.4 (pp. 500-502)' 'Brennan, Cowan, Rev. Sci. Instrum., 1992, 63, 850'
H 0.00000 0.00000 0.49300 0.32291 0.14019 0.04081 10.51090 26.12570 3.14236 57.79970 0.00304 'International Tables Volume C Table 6.1.1.4 (pp. 500-502)' 'Brennan, Cowan, Rev. Sci. Instrum., 1992, 63, 850'
La -1.36632 9.05284 20.57800 19.59900 11.37270 3.28719 2.94817 0.24448 18.77260 133.12399 2.14678 'International Tables Volume C Table 6.1.1.4 (pp. 500-502)' 'Brennan, Cowan, Rev. Sci. Instrum., 1992, 63, 850'
N 0.03110 0.01806 12.21260 3.13220 2.01250 1.16630 0.00570 9.89330 28.99750 0.58260 -11.52900 'International Tables Volume C Table 6.1.1.4 (pp. 500-502)' 'Brennan, Cowan, Rev. Sci. Instrum., 1992, 63, 850'
O 0.04960 0.03234 3.04850 2.28680 1.54630 0.86700 13.27710 5.70110 0.32390 32.90890 0.25080 'International Tables Volume C Table 6.1.1.4 (pp. 500-502)' 'Brennan, Cowan, Rev. Sci. Instrum., 1992, 63, 850'

loop_
_exptl_crystal_face_index_h
_exptl_crystal_face_index_k
_exptl_crystal_face_index_l
_exptl_crystal_face_perp_dist
0 -17 1 0.0240
-7 -3 -1 0.0512
7 2 -5 0.0441
-4 0 7 0.0667
6 3 2 0.0219
-8 -3 2 0.0418
-7 -3 0 0.0384
-2 17 0 0.0201
8 0 -3 0.0396
3 -16 0 0.0197

loop_
_geom_angle_atom_site_label_1
_geom_angle_atom_site_label_2
_geom_angle_atom_site_label_3
_geom_angle
_geom_angle_site_symmetry_1
_geom_angle_site_symmetry_3
_geom_angle_publ_flag
O5 La1 O1 62.39(7) 3_665 . ?
O7 La1 O1 128.64(7) . . ?
O7 La1 O5 116.01(7) . 3_665 ?
O11 La1 O1 121.55(7) 3_766 . ?
O11 La1 O5 64.77(8) 3_766 3_665 ?
O11 La1 O7 59.89(7) 3_766 . ?
O13 La1 O1 62.56(7) . . ?
O13 La1 O5 75.15(7) . 3_665 ?
O13 La1 O7 67.66(7) . . ?
O13 La1 O11 81.61(7) . 3_766 ?
O17 La1 O1 76.61(7) 3_666 . ?
O17 La1 O5 129.82(7) 3_666 3_665 ?
O17 La1 O7 68.50(7) 3_666 . ?
O17 La1 O11 124.50(7) 3_666 3_766 ?
O17 La1 O13 60.33(7) 3_666 . ?
O25 La1 O1 146.94(7) . . ?
O25 La1 O5 144.22(7) . 3_665 ?
O25 La1 O7 66.29(7) . . ?
O25 La1 O11 91.50(7) . 3_766 ?
O25 La1 O13 130.05(7) . . ?
O25 La1 O17 85.37(7) . 3_666 ?
O26 La1 O1 86.75(7) . . ?
O26 La1 O5 131.34(8) . 3_665 ?
O26 La1 O7 112.65(7) . . ?
O26 La1 O11 149.73(7) . 3_766 ?
O26 La1 O13 124.68(7) . . ?
O26 La1 O17 68.75(8) . 3_666 ?
O26 La1 O25 60.75(7) . . ?
O27 La1 O1 65.64(7) 4_575 . ?
O27 La1 O5 69.61(8) 4_575 3_665 ?
O27 La1 O7 165.68(7) 4_575 . ?
O27 La1 O11 115.82(7) 4_575 3_766 ?
O27 La1 O13 126.39(7) 4_575 . ?
O27 La1 O17 119.13(8) 4_575 3_666 ?
O27 La1 O25 101.20(7) 4_575 . ?
O27 La1 O26 63.37(8) 4_575 . ?
O28 La1 O1 121.08(8) 4_575 . ?
O28 La1 O5 78.92(8) 4_575 3_665 ?
O28 La1 O7 107.27(7) 4_575 . ?
O28 La1 O11 68.98(7) 4_575 3_766 ?
O28 La1 O13 147.02(7) 4_575 . ?
O28 La1 O17 150.63(8) 4_575 3_666 ?
O28 La1 O25 67.26(8) 4_575 . ?
O28 La1 O26 87.89(8) 4_575 . ?
O28 La1 O27 59.80(8) 4_575 4_575 ?
C2 O1 La1 120.4(2) . . ?
C3 C2 O1 125.3(3) . . ?
C4 C2 O1 116.0(3) 3_665 . ?
C4 C2 C3 118.7(3) 3_665 . ?
C4 C3 C2 122.2(3) . . ?
Br6 C3 C2 118.9(2) . . ?
Br6 C3 C4 118.9(2) . . ?
C3 C4 C2 119.1(3) . 3_665 ?
O5 C4 C2 115.5(3) . 3_665 ?
O5 C4 C3 125.4(3) . . ?
C4 O5 La1 121.1(2) . 3_665 ?
C8 O7 La1 117.7(2) . . ?
C9 C8 O7 126.0(3) . . ?
C10 C8 O7 115.6(3) 3_766 . ?
C10 C8 C9 118.4(3) 3_766 . ?
C10 C9 C8 122.4(3) . . ?
Br12 C9 C8 119.1(2) . . ?
Br12 C9 C10 118.4(3) . . ?
C9 C10 C8 119.2(3) . 3_766 ?
O11 C10 C8 114.8(3) . 3_766 ?
O11 C10 C9 126.0(3) . . ?
C10 O11 La1 121.7(2) . 3_766 ?
C14 O13 La1 117.3(2) . . ?
C15 C14 O13 126.6(3) . . ?
C16 C14 O13 116.0(3) 3_666 . ?
C16 C14 C15 117.4(3) 3_666 . ?
C16 C15 C14 122.8(3) . . ?
Br18 C15 C14 119.3(2) . . ?
Br18 C15 C16 117.9(2) . . ?
C15 C16 C14 119.5(3) . 3_666 ?
O17 C16 C14 115.3(3) . 3_666 ?
O17 C16 C15 125.2(3) . . ?
C16 O17 La1 124.8(2) . 3_666 ?
C24 C19 C20 122.8(3) . . ?
Br29 C19 C20 119.2(3) . . ?
Br29 C19 C24 118.0(3) . . ?
C21 C20 C19 118.3(3) . . ?
O25 C20 C19 126.2(3) . . ?
O25 C20 C21 115.5(3) . . ?
C22 C21 C20 118.5(3) . . ?
O26 C21 C20 115.2(3) . . ?
O26 C21 C22 126.3(3) . . ?
C23 C22 C21 123.5(3) . . ?
Br30 C22 C21 117.8(3) . . ?
Br30 C22 C23 118.8(3) . . ?
C24 C23 C22 117.5(3) . . ?
O27 C23 C22 126.6(3) . . ?
O27 C23 C24 115.9(3) . . ?
C23 C24 C19 118.8(3) . . ?
O28 C24 C19 125.1(3) . . ?
O28 C24 C23 116.1(3) . . ?
C20 O25 La1 123.0(2) . . ?
C21 O26 La1 125.4(2) . . ?
C23 O27 La1 119.7(2) . 4_576 ?
C24 O28 La1 125.4(2) . 4_576 ?
C36 N31 C32 121.4(3) . . ?
C44 N31 C32 119.4(3) . . ?
C44 N31 C36 119.0(3) . . ?
H32 C32 N31 119.2(2) . . ?
C33 C32 N31 121.6(3) . . ?
C33 C32 H32 119.2(2) . . ?
H33 C33 C32 120.8(2) . . ?
C34 C33 C32 118.4(3) . . ?
C34 C33 H33 120.8(2) . . ?
H34 C34 C33 120.4(2) . . ?
C35 C34 C33 119.2(3) . . ?
C35 C34 H34 120.4(2) . . ?
H35 C35 C34 119.7(2) . . ?
C36 C35 C34 120.6(3) . . ?
C36 C35 H35 119.7(2) . . ?
C35 C36 N31 118.7(3) . . ?
C37 C36 N31 118.7(3) . . ?
C37 C36 C35 122.5(3) . . ?
C38 C37 C36 122.2(3) . . ?
N42 C37 C36 119.2(3) . . ?
N42 C37 C38 118.6(3) . . ?
H38 C38 C37 120.3(2) . . ?
C39 C38 C37 119.4(4) . . ?
C39 C38 H38 120.3(3) . . ?
H39 C39 C38 120.0(3) . . ?
C40 C39 C38 120.0(4) . . ?
C40 C39 H39 120.0(3) . . ?
H40 C40 C39 120.2(3) . . ?
C41 C40 C39 119.5(4) . . ?
C41 C40 H40 120.2(2) . . ?
H41 C41 C40 120.0(2) . . ?
N42 C41 C40 120.0(4) . . ?
N42 C41 H41 120.0(2) . . ?
C41 N42 C37 122.4(3) . . ?
C43 N42 C37 118.4(3) . . ?
C43 N42 C41 119.0(3) . . ?
H43a C43 N42 109.9(2) . . ?
H43b C43 N42 109.9(2) . . ?
H43b C43 H43a 108.3 . . ?
C44 C43 N42 108.9(3) . . ?
C44 C43 H43a 109.9(2) . . ?
C44 C43 H43b 109.9(2) . . ?
C43 C44 N31 109.5(3) . . ?
H44a C44 N31 109.8(2) . . ?
H44a C44 C43 109.8(2) . . ?
H44b C44 N31 109.8(2) . . ?
H44b C44 C43 109.8(2) . . ?
H44b C44 H44a 108.2 . . ?

loop_
_geom_bond_atom_site_label_1
_geom_bond_atom_site_label_2
_geom_bond_distance
_geom_bond_site_symmetry_2
_geom_bond_publ_flag
La1 O1 2.538(2) . ?
La1 O5 2.543(2) 3_665 ?
La1 O7 2.663(2) . ?
La1 O11 2.553(2) 3_766 ?
La1 O13 2.710(2) . ?
La1 O17 2.536(2) 3_666 ?
La1 O25 2.616(2) . ?
La1 O26 2.557(2) . ?
La1 O27 2.720(3) 4_575 ?
La1 O28 2.553(2) 4_575 ?
O1 C2 1.259(4) . ?
C2 C3 1.388(4) . ?
C2 C4 1.541(4) 3_665 ?
C3 C4 1.402(5) . ?
C3 Br6 1.888(3) . ?
C4 O5 1.250(4) . ?
O7 C8 1.249(4) . ?
C8 C9 1.401(5) . ?
C8 C10 1.538(4) 3_766 ?
C9 C10 1.387(5) . ?
C9 Br12 1.896(3) . ?
C10 O11 1.258(4) . ?
O13 C14 1.254(4) . ?
C14 C15 1.401(5) . ?
C14 C16 1.551(4) 3_666 ?
C15 C16 1.390(5) . ?
C15 Br18 1.901(3) . ?
C16 O17 1.259(4) . ?
C19 C20 1.393(5) . ?
C19 C24 1.399(5) . ?
C19 Br29 1.897(3) . ?
C20 C21 1.538(5) . ?
C20 O25 1.258(4) . ?
C21 C22 1.388(5) . ?
C21 O26 1.258(4) . ?
C22 C23 1.406(5) . ?
C22 Br30 1.894(4) . ?
C23 C24 1.538(5) . ?
C23 O27 1.245(4) . ?
C24 O28 1.250(4) . ?
N31 C32 1.339(5) . ?
N31 C36 1.366(4) . ?
N31 C44 1.493(5) . ?
C32 H32 0.9500 . ?
C32 C33 1.380(5) . ?
C33 H33 0.9500 . ?
C33 C34 1.389(5) . ?
C34 H34 0.9500 . ?
C34 C35 1.393(5) . ?
C35 H35 0.9500 . ?
C35 C36 1.376(5) . ?
C36 C37 1.479(5) . ?
C37 C38 1.379(5) . ?
C37 N42 1.366(5) . ?
C38 H38 0.9500 . ?
C38 C39 1.396(6) . ?
C39 H39 0.9500 . ?
C39 C40 1.377(6) . ?
C40 H40 0.9500 . ?
C40 C41 1.366(6) . ?
C41 H41 0.9500 . ?
C41 N42 1.346(5) . ?
N42 C43 1.466(5) . ?
C43 H43a 0.9900 . ?
C43 H43b 0.9900 . ?
C43 C44 1.496(6) . ?
C44 H44a 0.9900 . ?
C44 H44b 0.9900 . ?

loop_
_geom_torsion_atom_site_label_1
_geom_torsion_atom_site_label_2
_geom_torsion_atom_site_label_3
_geom_torsion_atom_site_label_4
_geom_torsion
_geom_torsion_site_symmetry_1
_geom_torsion_site_symmetry_2
_geom_torsion_site_symmetry_3
_geom_torsion_site_symmetry_4
_geom_torsion_publ_flag
La1 O1 C2 C3 160.9(2) . . . . ?
La1 O1 C2 C4 -18.3(2) . . . 3_665 ?
La1 O5 C4 C2 15.6(2) . 3_665 3_665 . ?
La1 O5 C4 C3 164.4(2) 3_665 . . . ?
La1 O7 C8 C9 -156.6(2) . . . . ?
La1 O7 C8 C10 24.6(2) . . . 3_766 ?
La1 O11 C10 C8 -26.0(2) . 3_766 3_766 . ?
La1 O11 C10 C9 -153.6(2) 3_766 . . . ?
La1 O13 C14 C15 156.7(2) . . . . ?
La1 O13 C14 C16 -23.5(2) . . . 3_666 ?
La1 O17 C16 C14 15.7(2) . 3_666 3_666 . ?
La1 O17 C16 C15 163.5(2) 3_666 . . . ?
La1 O25 C20 C19 -177.4(2) . . . . ?
La1 O25 C20 C21 2.3(2) . . . . ?
La1 O26 C21 C20 3.6(2) . . . . ?
La1 O26 C21 C22 -177.4(3) . . . . ?
La1 O27 C23 C22 167.6(2) 4_576 . . . ?
La1 O27 C23 C24 -12.8(2) 4_576 . . . ?
La1 O28 C24 C19 -165.5(3) 4_576 . . . ?
La1 O28 C24 C23 15.5(3) 4_576 . . . ?
O1 C2 C3 C4 178.2(3) . . . . ?
O1 C2 C3 Br6 -3.0(4) . . . . ?
O1 C2 C4 C3 -178.2(3) . . 3_665 3_665 ?
O1 C2 C4 O5 1.9(3) . . 3_665 3_665 ?
C2 C3 C4 C2 2.6(3) . . . 3_665 ?
C2 C3 C4 O5 -177.4(3) . . . . ?
C2 C4 C3 C2 2.6(3) 3_665 . . . ?
C2 C4 C3 Br6 -176.3(2) 3_665 . . . ?
O7 C8 C9 C10 -179.8(3) . . . . ?
O7 C8 C9 Br12 -3.9(4) . . . . ?
O7 C8 C10 C9 179.9(3) . . 3_766 3_766 ?
O7 C8 C10 O11 -0.5(3) . . 3_766 3_766 ?
C8 C9 C10 C8 1.1(3) . . . 3_766 ?
C8 C9 C10 O11 -179.4(3) . . . . ?
C8 C10 C9 C8 1.1(3) 3_766 . . . ?
C8 C10 C9 Br12 -174.9(2) 3_766 . . . ?
O13 C14 C15 C16 173.5(3) . . . . ?
O13 C14 C15 Br18 -5.2(4) . . . . ?
O13 C14 C16 C15 -173.8(3) . . 3_666 3_666 ?
O13 C14 C16 O17 7.0(3) . . 3_666 3_666 ?
C14 C15 C16 C14 6.4(3) . . . 3_666 ?
C14 C15 C16 O17 -172.8(3) . . . . ?
C14 C16 C15 C14 6.4(3) 3_666 . . . ?
C14 C16 C15 Br18 -174.9(2) 3_666 . . . ?
C19 C20 C21 C22 -3.1(4) . . . . ?
C19 C20 C21 O26 175.9(3) . . . . ?
C19 C24 C23 C22 0.0(4) . . . . ?
C19 C24 C23 O27 -179.6(3) . . . . ?
C20 C21 C22 C23 -3.4(4) . . . . ?
C20 C21 C22 Br30 176.1(2) . . . . ?
C21 C22 C23 C24 4.9(4) . . . . ?
C21 C22 C23 O27 -175.5(3) . . . . ?
C22 C23 C24 O28 179.1(3) . . . . ?
N31 C32 C33 C34 -1.3(4) . . . . ?
N31 C36 C35 C34 -2.2(4) . . . . ?
N31 C36 C37 C38 164.4(3) . . . . ?
N31 C36 C37 N42 -12.7(4) . . . . ?
N31 C44 C43 N42 -57.7(4) . . . . ?
C32 C33 C34 C35 -2.5(4) . . . . ?
C33 C34 C35 C36 4.2(4) . . . . ?
C34 C35 C36 C37 174.2(3) . . . . ?
C35 C36 C37 C38 -12.0(4) . . . . ?
C35 C36 C37 N42 170.9(3) . . . . ?
C36 C37 C38 C39 -179.0(4) . . . . ?
C36 C37 N42 C41 175.2(3) . . . . ?
C36 C37 N42 C43 -10.7(4) . . . . ?
C37 C38 C39 C40 4.3(4) . . . . ?
C37 N42 C41 C40 3.6(4) . . . . ?
C37 N42 C43 C44 46.1(3) . . . . ?
C38 C39 C40 C41 -2.9(5) . . . . ?
C39 C40 C41 N42 -1.0(4) . . . . ?
C40 C41 N42 C43 -170.6(3) . . . . ?
C41 N42 C43 C44 -139.5(4) . . . . ?

loop_
_exptl_oxdiff_crystal_face_indexfrac_h
_exptl_oxdiff_crystal_face_indexfrac_k
_exptl_oxdiff_crystal_face_indexfrac_l
_exptl_oxdiff_crystal_face_x
_exptl_oxdiff_crystal_face_y
_exptl_oxdiff_crystal_face_z
0.1287 -16.9713 0.7446 0.3295 0.9332 -0.1431
-6.6038 -3.2553 -1.4323 -0.5802 0.2058 -0.7880
7.1013 1.7144 -4.6838 -0.2833 0.1013 0.9537
-4.2437 0.0551 6.6285 0.7278 -0.2580 -0.6354
6.2908 3.2284 1.9154 0.6334 -0.2229 0.7410
-7.7266 -2.8366 1.6510 -0.1942 0.0673 -0.9787
-7.4417 -3.0792 0.3587 -0.3666 0.1283 -0.9215
-1.6639 16.6290 -0.1614 -0.3327 -0.9415 -0.0544
7.8118 0.2912 -2.9001 0.0444 0.1214 0.9916
3.0641 -15.7000 -0.3994 0.3237 0.9151 0.2404
